data_4118931
loop_
_publ_author_name
'Jeremiah J. Scepaniak'
'Ashley M. Wright'
'Richard A. Lewis'
'Guang Wu'
'Trevor W. Hayton'

_publ_section_title
;
 Tuning the Reactivity of TEMPO by Coordination to a Lewis Acid: Isolation
 and Reactivity of MCl3(\h1-TEMPO) (M = Fe, Al)
;
_journal_name_full 'Journal of the American Chemical Society'
_journal_page_first 19350
_journal_page_last 19353
_journal_paper_doi 10.1021/ja309499h
_journal_volume 134
_journal_year 2012
_chemical_formula_sum 'C9 H19 Cl3 Fe N O'
_chemical_formula_weight 319.45
_chemical_name_systematic
; 
 ? 
;
_space_group_IT_number 62
_symmetry_cell_setting orthorhombic
_symmetry_space_group_name_Hall '-P 2ac 2n'
_symmetry_space_group_name_H-M 'P n m a'
_atom_sites_solution_hydrogens geom
_atom_sites_solution_primary direct
_atom_sites_solution_secondary difmap
_audit_creation_method SHELXL-97
_cell_angle_alpha 90.00
_cell_angle_beta 90.00
_cell_angle_gamma 90.00
_cell_formula_units_Z 4
_cell_length_a 11.5724(3)
_cell_length_b 12.7487(3)
_cell_length_c 9.3096(2)
_cell_measurement_temperature 100(2)
_cell_volume 1373.47(6)
_computing_structure_refinement 'SHELXL-97 (Sheldrick, 2008)'
_computing_structure_solution 'SHELXS-97 (Sheldrick, 2008)'
_diffrn_ambient_temperature 100(2)
_diffrn_measured_fraction_theta_full 1.000
_diffrn_measured_fraction_theta_max 1.000
_diffrn_radiation_monochromator graphite
_diffrn_radiation_source 'fine-focus sealed tube'
_diffrn_radiation_type MoK\a
_diffrn_radiation_wavelength 0.71073
_diffrn_reflns_av_R_equivalents 0.0234
_diffrn_reflns_av_sigmaI/netI 0.0120
_diffrn_reflns_limit_h_max 17
_diffrn_reflns_limit_h_min -17
_diffrn_reflns_limit_k_max 19
_diffrn_reflns_limit_k_min -19
_diffrn_reflns_limit_l_max 14
_diffrn_reflns_limit_l_min -14
_diffrn_reflns_number 23908
_diffrn_reflns_theta_full 33.29
_diffrn_reflns_theta_max 33.29
_diffrn_reflns_theta_min 2.71
_exptl_absorpt_coefficient_mu 1.658
_exptl_absorpt_correction_T_max 0.9217
_exptl_absorpt_correction_T_min 0.4912
_exptl_absorpt_correction_type multi-scan
_exptl_absorpt_process_details sadabs
_exptl_crystal_colour pink
_exptl_crystal_density_diffrn 1.545
_exptl_crystal_description block
_exptl_crystal_F_000 660
_exptl_crystal_size_max 0.50
_exptl_crystal_size_mid 0.10
_exptl_crystal_size_min 0.05
_refine_diff_density_max 0.429
_refine_diff_density_min -0.216
_refine_diff_density_rms 0.051
_refine_ls_extinction_method none
_refine_ls_goodness_of_fit_ref 1.054
_refine_ls_hydrogen_treatment mixed
_refine_ls_matrix_type full
_refine_ls_number_parameters 81
_refine_ls_number_reflns 2748
_refine_ls_number_restraints 0
_refine_ls_restrained_S_all 1.054
_refine_ls_R_factor_all 0.0201
_refine_ls_R_factor_gt 0.0170
_refine_ls_shift/su_max 0.000
_refine_ls_shift/su_mean 0.000
_refine_ls_structure_factor_coef Fsqd
_refine_ls_weighting_details 'calc w=1/[\s^2^(Fo^2^)+(0.0281P)^2^+0.3473P] where P=(Fo^2^+2Fc^2^)/3'
_refine_ls_weighting_scheme calc
_refine_ls_wR_factor_gt 0.0498
_refine_ls_wR_factor_ref 0.0517
_reflns_number_gt 2513
_reflns_number_total 2748
_reflns_threshold_expression >2sigma(I)
_cod_data_source_file ja309499h_si_001_3.cif
_cod_data_source_block Complex_3
_cod_database_code 4118931

loop_
_symmetry_equiv_pos_as_xyz
'x, y, z'
'x+1/2, -y+1/2, -z+1/2'
'-x, y+1/2, -z'
'-x+1/2, -y, z+1/2'
'-x, -y, -z'
'-x-1/2, y-1/2, z-1/2'
'x, -y-1/2, z'
'x-1/2, y, -z-1/2'

loop_
_atom_site_label
_atom_site_type_symbol
_atom_site_fract_x
_atom_site_fract_y
_atom_site_fract_z
_atom_site_U_iso_or_equiv
_atom_site_adp_type
_atom_site_occupancy
_atom_site_symmetry_multiplicity
_atom_site_calc_flag
_atom_site_refinement_flags
Fe1 Fe 0.118561(13) 0.2500 0.187600(16) 0.01357(4) Uani 1 2 d S
Cl1 Cl 0.30873(2) 0.2500 0.17557(3) 0.02583(7) Uani 1 2 d S
Cl2 Cl 0.044328(19) 0.109766(17) 0.09002(2) 0.02448(5) Uani 1 1 d .
O1 O 0.09174(6) 0.2500 0.38721(8) 0.01351(13) Uani 1 2 d S
N1 N 0.18030(7) 0.2500 0.48976(9) 0.01146(14) Uani 1 2 d S
C1 C 0.17941(6) 0.35483(6) 0.57301(8) 0.01466(12) Uani 1 1 d .
C2 C 0.20778(7) 0.43942(6) 0.46262(10) 0.02133(15) Uani 1 1 d .
H2A H 0.1446 0.4446 0.3929 0.032 Uiso 1 1 calc R
H2B H 0.2795 0.4210 0.4126 0.032 Uiso 1 1 calc R
H2C H 0.2175 0.5070 0.5114 0.032 Uiso 1 1 calc R
C3 C 0.06121(7) 0.37609(7) 0.63871(9) 0.02228(15) Uani 1 1 d .
H3A H 0.0568 0.4495 0.6694 0.033 Uiso 1 1 calc R
H3B H 0.0497 0.3302 0.7219 0.033 Uiso 1 1 calc R
H3C H 0.0010 0.3623 0.5671 0.033 Uiso 1 1 calc R
C4 C 0.27583(7) 0.34751(7) 0.68510(8) 0.01922(14) Uani 1 1 d .
H4A H 0.3514 0.3477 0.6352 0.023 Uiso 1 1 calc R
H4B H 0.2728 0.4104 0.7473 0.023 Uiso 1 1 calc R
C5 C 0.26802(10) 0.2500 0.77892(12) 0.0209(2) Uani 1 2 d S
H5A H 0.3318 0.2500 0.8498 0.025 Uiso 1 2 calc SR
H5B H 0.1939 0.2500 0.8321 0.025 Uiso 1 2 calc SR
H1 H 0.2480(14) 0.2500 0.4416(17) 0.012(3) Uiso 1 2 d S

loop_
_atom_site_aniso_label
_atom_site_aniso_U_11
_atom_site_aniso_U_22
_atom_site_aniso_U_33
_atom_site_aniso_U_23
_atom_site_aniso_U_13
_atom_site_aniso_U_12
Fe1 0.01261(7) 0.01782(7) 0.01027(7) 0.000 -0.00227(4) 0.000
Cl1 0.01302(11) 0.04941(19) 0.01508(11) 0.000 0.00042(8) 0.000
Cl2 0.02531(10) 0.02401(9) 0.02411(10) -0.01014(7) -0.00481(7) -0.00120(7)
O1 0.0105(3) 0.0192(3) 0.0108(3) 0.000 -0.0034(2) 0.000
N1 0.0100(3) 0.0144(3) 0.0100(3) 0.000 -0.0013(3) 0.000
C1 0.0149(3) 0.0145(3) 0.0146(3) -0.0031(2) -0.0015(2) 0.0000(2)
C2 0.0230(4) 0.0152(3) 0.0258(4) 0.0024(3) -0.0038(3) -0.0030(3)
C3 0.0184(3) 0.0254(4) 0.0230(4) -0.0067(3) 0.0021(3) 0.0058(3)
C4 0.0184(3) 0.0231(4) 0.0162(3) -0.0047(3) -0.0044(2) -0.0023(3)
C5 0.0188(5) 0.0330(6) 0.0110(4) 0.000 -0.0032(4) 0.000

loop_
_atom_type_symbol
_atom_type_description
_atom_type_scat_dispersion_real
_atom_type_scat_dispersion_imag
_atom_type_scat_source
C C 0.0033 0.0016 'International Tables Vol C Tables 4.2.6.8 and 6.1.1.4'
H H 0.0000 0.0000 'International Tables Vol C Tables 4.2.6.8 and 6.1.1.4'
N N 0.0061 0.0033 'International Tables Vol C Tables 4.2.6.8 and 6.1.1.4'
O O 0.0106 0.0060 'International Tables Vol C Tables 4.2.6.8 and 6.1.1.4'
Cl Cl 0.1484 0.1585 'International Tables Vol C Tables 4.2.6.8 and 6.1.1.4'
Fe Fe 0.3463 0.8444 'International Tables Vol C Tables 4.2.6.8 and 6.1.1.4'

loop_
_geom_angle_atom_site_label_1
_geom_angle_atom_site_label_2
_geom_angle_atom_site_label_3
_geom_angle
_geom_angle_site_symmetry_1
_geom_angle_site_symmetry_3
O1 Fe1 Cl2 110.235(14) . .
O1 Fe1 Cl2 110.235(13) . 7_565
Cl2 Fe1 Cl2 110.065(14) . 7_565
O1 Fe1 Cl1 102.39(2) . .
Cl2 Fe1 Cl1 111.845(8) . .
Cl2 Fe1 Cl1 111.844(8) 7_565 .
N1 O1 Fe1 123.49(6) . .
O1 N1 C1 109.70(5) . .
O1 N1 C1 109.70(5) . 7_565
C1 N1 C1 119.78(8) . 7_565
O1 N1 H1 107.3(10) . .
C1 N1 H1 104.8(5) . .
C1 N1 H1 104.8(5) 7_565 .
C3 C1 C2 109.76(7) . .
C3 C1 C4 113.07(6) . .
C2 C1 C4 110.21(6) . .
C3 C1 N1 111.19(6) . .
C2 C1 N1 105.79(6) . .
C4 C1 N1 106.52(6) . .
C1 C2 H2A 109.5 . .
C1 C2 H2B 109.5 . .
H2A C2 H2B 109.5 . .
C1 C2 H2C 109.5 . .
H2A C2 H2C 109.5 . .
H2B C2 H2C 109.5 . .
C1 C3 H3A 109.5 . .
C1 C3 H3B 109.5 . .
H3A C3 H3B 109.5 . .
C1 C3 H3C 109.5 . .
H3A C3 H3C 109.5 . .
H3B C3 H3C 109.5 . .
C5 C4 C1 113.44(7) . .
C5 C4 H4A 108.9 . .
C1 C4 H4A 108.9 . .
C5 C4 H4B 108.9 . .
C1 C4 H4B 108.9 . .
H4A C4 H4B 107.7 . .
C4 C5 C4 109.53(9) 7_565 .
C4 C5 H5A 109.8 7_565 .
C4 C5 H5A 109.8 . .
C4 C5 H5B 109.8 7_565 .
C4 C5 H5B 109.8 . .
H5A C5 H5B 108.2 . .

loop_
_geom_bond_atom_site_label_1
_geom_bond_atom_site_label_2
_geom_bond_distance
_geom_bond_site_symmetry_2
Fe1 O1 1.8840(8) .
Fe1 Cl2 2.1816(2) .
Fe1 Cl2 2.1817(2) 7_565
Fe1 Cl1 2.2036(3) .
O1 N1 1.4006(11) .
N1 C1 1.5449(8) .
N1 C1 1.5450(8) 7_565
N1 H1 0.903(16) .
C1 C3 1.5226(11) .
C1 C2 1.5254(11) .
C1 C4 1.5306(11) .
C2 H2A 0.9800 .
C2 H2B 0.9800 .
C2 H2C 0.9800 .
C3 H3A 0.9800 .
C3 H3B 0.9800 .
C3 H3C 0.9800 .
C4 C5 1.5220(11) .
C4 H4A 0.9900 .
C4 H4B 0.9900 .
C5 C4 1.5220(11) 7_565
C5 H5A 0.9900 .
C5 H5B 0.9900 .
